data_2218932
loop_
_publ_author_name
'Soengas, Raquel G.'
'Valencia, Laura'
'Est\'evez, Juan C.'
'Est\'evez, Ram\'on J.'

_publ_section_title
;Ethyl
 1-<i>O</i>-<i>tert</i>-butyldimethylsilyl-2,3-<i>O</i>-isopropylidene-5-[(2'<i>S</i>)-tetrahydropyran-2-yloxy]-<small>D</small>-<i>glycero</i>-\a-<small>D</small>-<i>manno</i>-heptofuronate
;
_journal_coeditor_code CF2203
_journal_issue 8
_journal_name_full 'Acta Crystallographica Section E'
_journal_page_first o1478
_journal_paper_doi 10.1107/S1600536808021193
_journal_volume 64
_journal_year 2008
_chemical_formula_iupac 'C23 H41 N1 O10 Si'
_chemical_formula_moiety 'C23 H41 N1 O10 Si'
_chemical_formula_sum 'C23 H41 N O10 Si'
_chemical_formula_weight 519.66
_chemical_name_common
;
Ethyl
1-<i>O</i>-tert-butyldimethylsilyl-2,3-<i>O</i>-isopropylidene-
5-[(2'<i>S</i>)-tetrahydropyran-2-yloxy]-D-<i>glycero</i>-
\a-D-<i>manno</i>-heptofuronate
;
_chemical_name_systematic
;
(2<i>S</i>,3<i>R</i>)-ethyl
3-[(3a<i>S</i>,4<i>R</i>,6<i>S</i>,6a<i>S</i>)-6-<i>tert-
</i>butyldimethylsilyloxy-2,2-dimethylperhydrofuro[3,4-<i>d</i>][1,3]dioxol-
4-yl]-2-nitro-3-[(<i>S</i>)-tetrahydro-2<i>H</i>-pyran-2-yloxy]propanoate
;
_space_group_IT_number 19
_symmetry_cell_setting orthorhombic
_symmetry_space_group_name_Hall 'P 2ac 2ab'
_symmetry_space_group_name_H-M 'P 21 21 21'
_atom_sites_solution_hydrogens geom
_atom_sites_solution_primary direct
_atom_sites_solution_secondary difmap
_audit_creation_method SHELXL-97
_cell_angle_alpha 90.00
_cell_angle_beta 90.00
_cell_angle_gamma 90.00
_cell_formula_units_Z 4
_cell_length_a 15.593(3)
_cell_length_b 9.563(4)
_cell_length_c 19.690(3)
_cell_measurement_reflns_used 18
_cell_measurement_temperature 293(2)
_cell_measurement_theta_max 42.16
_cell_measurement_theta_min 17.64
_cell_volume 2936.1(14)
_computing_cell_refinement 'CAD-4 EXPRESS (Enraf--Nonius, 1994)'
_computing_data_collection 'CAD-4 EXPRESS (Enraf--Nonius, 1994)'
_computing_data_reduction 'XCAD4 (Harms & Wocadlo, 1995)'
_computing_molecular_graphics 'ORTEP-3 for Windows (Farrugia, 1997)'
_computing_publication_material 'WinGX (Farrugia, 1999)'
_computing_structure_refinement 'SHELXL97 (Sheldrick, 2008)'
_computing_structure_solution 'SIR97 (Altomare <i>et al.</i>,  1999)'
_diffrn_ambient_temperature 293(2)
_diffrn_measured_fraction_theta_full 1.000
_diffrn_measured_fraction_theta_max 1.000
_diffrn_measurement_device_type 'Enraf--Nonius TurboCAD-4'
_diffrn_measurement_method 'Non-profiled \w/2\q'
_diffrn_radiation_monochromator graphite
_diffrn_radiation_source 'fine-focus sealed tube'
_diffrn_radiation_type CuK\a
_diffrn_radiation_wavelength 1.54184
_diffrn_reflns_av_R_equivalents 0.0367
_diffrn_reflns_av_sigmaI/netI 0.0409
_diffrn_reflns_limit_h_max 0
_diffrn_reflns_limit_h_min -19
_diffrn_reflns_limit_k_max 0
_diffrn_reflns_limit_k_min -11
_diffrn_reflns_limit_l_max 24
_diffrn_reflns_limit_l_min -24
_diffrn_reflns_number 6473
_diffrn_reflns_theta_full 73.35
_diffrn_reflns_theta_max 73.35
_diffrn_reflns_theta_min 3.62
_diffrn_standards_decay_% 4
_diffrn_standards_interval_count 167
_diffrn_standards_interval_time 120
_diffrn_standards_number 3
_exptl_absorpt_coefficient_mu 1.128
_exptl_absorpt_correction_T_max 0.714
_exptl_absorpt_correction_T_min 0.614
_exptl_absorpt_correction_type psi-scan
_exptl_absorpt_process_details '(North <i>et al.</i>,  1968)'
_exptl_crystal_colour colourless
_exptl_crystal_density_diffrn 1.176
_exptl_crystal_density_method 'not measured'
_exptl_crystal_description prism
_exptl_crystal_F_000 1120
_exptl_crystal_size_max 0.48
_exptl_crystal_size_mid 0.40
_exptl_crystal_size_min 0.32
_refine_diff_density_max 0.215
_refine_diff_density_min -0.266
_refine_ls_abs_structure_details 'Flack (1983), 2569 Friedel pairs'
_refine_ls_abs_structure_Flack 0.04(8)
_refine_ls_extinction_method none
_refine_ls_goodness_of_fit_ref 1.110
_refine_ls_hydrogen_treatment constr
_refine_ls_matrix_type full
_refine_ls_number_parameters 325
_refine_ls_number_reflns 5898
_refine_ls_number_restraints 0
_refine_ls_restrained_S_all 1.110
_refine_ls_R_factor_all 0.1358
_refine_ls_R_factor_gt 0.0660
_refine_ls_shift/su_max 0.000
_refine_ls_shift/su_mean 0.000
_refine_ls_structure_factor_coef Fsqd
_refine_ls_weighting_details 'calc w=1/[\s^2^(Fo^2^)+(0.1249P)^2^+1.1254P] where P=(Fo^2^+2Fc^2^)/3'
_refine_ls_weighting_scheme calc
_refine_ls_wR_factor_gt 0.2083
_refine_ls_wR_factor_ref 0.2639
_reflns_number_gt 3434
_reflns_number_total 5898
_reflns_threshold_expression I>2\s(I)
_cod_data_source_file cf2203.cif
_cod_data_source_block I
_cod_original_cell_volume 2935.9(15)
_cod_original_formula_sum 'C23 H41 N1 O10 Si'
_cod_database_code 2218932
_cod_database_fobs_code 2218932

loop_
_symmetry_equiv_pos_as_xyz
'x, y, z'
'-x+1/2, -y, z+1/2'
'x+1/2, -y+1/2, -z'
'-x, y+1/2, -z+1/2'

loop_
_atom_site_type_symbol
_atom_site_label
_atom_site_fract_x
_atom_site_fract_y
_atom_site_fract_z
_atom_site_U_iso_or_equiv
_atom_site_adp_type
_atom_site_calc_flag
_atom_site_refinement_flags
_atom_site_occupancy
O O1 0.3708(2) 0.3276(4) 0.43815(17) 0.0688(9) Uani d . 1
C C2 0.4611(3) 0.3178(7) 0.4327(3) 0.0722(14) Uani d . 1
H H2 0.4895 0.3750 0.4673 0.087 Uiso calc R 1
C C3 0.4804(3) 0.1651(6) 0.4427(3) 0.0713(13) Uani d . 1
H H3 0.5281 0.1338 0.4142 0.086 Uiso calc R 1
C C4 0.3965(3) 0.0870(6) 0.4260(3) 0.0696(13) Uani d . 1
H H4 0.4041 0.0158 0.3908 0.084 Uiso calc R 1
C C5 0.3381(3) 0.2059(6) 0.4035(2) 0.0666(13) Uani d . 1
H H5 0.3447 0.2194 0.3545 0.080 Uiso calc R 1
O O6 0.4953(2) 0.1368(5) 0.51299(19) 0.0879(11) Uani d . 1
C C7 0.4381(4) 0.0343(7) 0.5360(3) 0.0780(15) Uani d . 1
O O8 0.3698(2) 0.0295(5) 0.4890(2) 0.0854(12) Uani d . 1
C C9 0.4844(7) -0.1044(9) 0.5337(7) 0.181(6) Uani d . 1
H H9A 0.4487 -0.1755 0.5534 0.271 Uiso calc R 1
H H9B 0.5369 -0.0976 0.5589 0.271 Uiso calc R 1
H H9C 0.4969 -0.1282 0.4874 0.271 Uiso calc R 1
C C10 0.4081(6) 0.0680(17) 0.6031(4) 0.194(7) Uani d . 1
H H10A 0.3768 0.1545 0.6017 0.290 Uiso calc R 1
H H10B 0.4562 0.0774 0.6331 0.290 Uiso calc R 1
H H10C 0.3712 -0.0052 0.6191 0.290 Uiso calc R 1
O O11 0.4874(2) 0.3565(4) 0.36718(17) 0.0756(9) Uani d . 1
Si Si12 0.50307(12) 0.51726(18) 0.33863(9) 0.0858(5) Uani d . 1
C C13 0.4458(7) 0.6418(10) 0.3943(6) 0.166(5) Uani d . 1
H H13A 0.3886 0.6087 0.4023 0.249 Uiso calc R 1
H H13B 0.4435 0.7318 0.3727 0.249 Uiso calc R 1
H H13C 0.4757 0.6497 0.4368 0.249 Uiso calc R 1
C C14 0.4610(7) 0.5262(12) 0.2497(5) 0.148(4) Uani d . 1
H H14A 0.4664 0.4362 0.2286 0.222 Uiso calc R 1
H H14B 0.4933 0.5939 0.2244 0.222 Uiso calc R 1
H H14C 0.4017 0.5532 0.2506 0.222 Uiso calc R 1
C C15 0.6207(5) 0.5470(9) 0.3385(4) 0.107(2) Uani d . 1
C C16 0.6623(6) 0.4457(13) 0.2889(5) 0.156(4) Uani d . 1
H H16A 0.7196 0.4765 0.2789 0.233 Uiso calc R 1
H H16B 0.6294 0.4425 0.2478 0.233 Uiso calc R 1
H H16C 0.6644 0.3541 0.3088 0.233 Uiso calc R 1
C C17 0.6555(5) 0.5320(17) 0.4098(4) 0.173(6) Uani d . 1
H H17A 0.6508 0.4363 0.4240 0.259 Uiso calc R 1
H H17B 0.6231 0.5904 0.4400 0.259 Uiso calc R 1
H H17C 0.7146 0.5599 0.4105 0.259 Uiso calc R 1
C C18 0.6407(8) 0.6965(12) 0.3132(5) 0.175(5) Uani d . 1
H H18A 0.7015 0.7115 0.3139 0.263 Uiso calc R 1
H H18B 0.6132 0.7633 0.3424 0.263 Uiso calc R 1
H H18C 0.6196 0.7075 0.2677 0.263 Uiso calc R 1
C C19 0.2448(3) 0.1860(7) 0.4193(2) 0.0733(15) Uani d . 1
H H19 0.2402 0.1481 0.4654 0.088 Uiso calc R 1
O O20 0.2148(2) 0.0833(5) 0.37335(18) 0.0860(12) Uani d . 1
C C21 0.1697(4) -0.0350(9) 0.4032(3) 0.099(2) Uani d . 1
H H21 0.2024 -0.0686 0.4424 0.118 Uiso calc R 1
C C22 0.1651(6) -0.1488(9) 0.3517(4) 0.117(3) Uani d . 1
H H22A 0.1470 -0.2345 0.3738 0.141 Uiso calc R 1
H H22B 0.2219 -0.1644 0.3331 0.141 Uiso calc R 1
C C23 0.1036(7) -0.1158(13) 0.2942(4) 0.141(4) Uani d . 1
H H23A 0.1261 -0.0396 0.2670 0.169 Uiso calc R 1
H H23B 0.0971 -0.1971 0.2652 0.169 Uiso calc R 1
C C24 0.0191(6) -0.0760(14) 0.3231(5) 0.153(4) Uani d . 1
H H24A -0.0055 -0.1549 0.3471 0.184 Uiso calc R 1
H H24B -0.0197 -0.0496 0.2869 0.184 Uiso calc R 1
C C25 0.0308(5) 0.0476(13) 0.3724(5) 0.143(4) Uani d . 1
H H25A 0.0524 0.1280 0.3476 0.172 Uiso calc R 1
H H25B -0.0242 0.0725 0.3919 0.172 Uiso calc R 1
O O26 0.0894(3) 0.0124(7) 0.4255(2) 0.1160(17) Uani d . 1
C C27 0.1881(4) 0.3190(8) 0.4150(3) 0.0892(19) Uani d . 1
H H27 0.1297 0.2906 0.4273 0.107 Uiso calc R 1
N N28 0.1840(4) 0.3743(8) 0.3432(3) 0.110(2) Uani d . 1
O O29 0.2476(3) 0.3920(8) 0.3110(3) 0.135(2) Uani d . 1
O O30 0.1129(4) 0.4028(11) 0.3218(3) 0.194(4) Uani d . 1
C C31 0.2115(5) 0.4367(11) 0.4606(4) 0.104(2) Uani d . 1
O O32 0.2205(4) 0.5543(8) 0.4431(4) 0.143(2) Uani d . 1
O O33 0.2157(3) 0.3927(6) 0.5243(2) 0.1067(15) Uani d . 1
C C34 0.2439(11) 0.4994(13) 0.5745(5) 0.188(6) Uani d . 1
H H34A 0.2957 0.5446 0.5582 0.225 Uiso calc R 1
H H34B 0.1998 0.5702 0.5792 0.225 Uiso calc R 1
C C35 0.2591(10) 0.4413(15) 0.6345(7) 0.204(6) Uani d . 1
H H35A 0.2092 0.3909 0.6492 0.307 Uiso calc R 1
H H35B 0.2724 0.5129 0.6670 0.307 Uiso calc R 1
H H35C 0.3067 0.3781 0.6308 0.307 Uiso calc R 1

loop_
_atom_site_aniso_label
_atom_site_aniso_U_11
_atom_site_aniso_U_22
_atom_site_aniso_U_33
_atom_site_aniso_U_12
_atom_site_aniso_U_13
_atom_site_aniso_U_23
O1 0.0590(17) 0.083(2) 0.0645(19) 0.0041(17) 0.0043(15) 0.0023(17)
C2 0.062(3) 0.092(4) 0.063(3) 0.001(3) 0.003(2) -0.002(3)
C3 0.060(3) 0.088(4) 0.067(3) 0.002(3) 0.007(2) 0.015(3)
C4 0.067(3) 0.082(3) 0.059(3) 0.001(3) -0.002(2) 0.001(3)
C5 0.054(2) 0.093(4) 0.053(2) 0.000(2) 0.0011(19) -0.004(2)
O6 0.0667(19) 0.122(3) 0.075(2) -0.020(2) -0.0152(18) 0.030(2)
C7 0.072(3) 0.092(4) 0.070(3) -0.010(3) -0.014(2) 0.017(3)
O8 0.070(2) 0.104(3) 0.082(2) -0.018(2) -0.0152(18) 0.032(2)
C9 0.160(9) 0.090(6) 0.292(15) -0.005(6) -0.124(10) 0.046(7)
C10 0.115(6) 0.37(2) 0.091(5) -0.079(10) 0.017(5) -0.051(8)
O11 0.074(2) 0.084(2) 0.0693(19) -0.0028(19) 0.0122(17) 0.0124(17)
Si12 0.0864(10) 0.0890(11) 0.0821(9) -0.0053(10) -0.0054(8) 0.0167(9)
C13 0.180(10) 0.097(6) 0.221(12) 0.021(6) 0.074(9) 0.001(7)
C14 0.161(8) 0.161(9) 0.123(6) -0.035(7) -0.053(6) 0.056(7)
C15 0.107(5) 0.140(6) 0.075(4) -0.040(5) 0.012(4) 0.020(4)
C16 0.123(7) 0.198(11) 0.146(8) -0.020(7) 0.051(6) -0.017(8)
C17 0.105(6) 0.316(17) 0.097(6) -0.070(8) -0.027(4) 0.043(8)
C18 0.204(11) 0.182(10) 0.140(8) -0.114(9) -0.012(7) 0.043(7)
C19 0.055(2) 0.118(5) 0.046(2) -0.001(3) -0.0017(19) 0.005(3)
O20 0.078(2) 0.127(3) 0.0523(18) -0.021(2) -0.0011(17) 0.010(2)
C21 0.085(4) 0.145(6) 0.067(3) -0.019(4) -0.009(3) 0.013(4)
C22 0.135(6) 0.116(6) 0.101(5) -0.029(5) 0.007(5) 0.016(5)
C23 0.144(8) 0.188(10) 0.090(5) -0.059(7) -0.017(5) -0.007(5)
C24 0.112(7) 0.228(12) 0.119(7) -0.055(7) -0.033(5) 0.017(7)
C25 0.088(5) 0.213(11) 0.129(7) -0.014(6) -0.036(5) 0.006(7)
O26 0.089(3) 0.181(5) 0.078(3) -0.028(3) 0.007(2) 0.010(3)
C27 0.063(3) 0.141(6) 0.064(3) 0.015(3) 0.006(2) 0.015(4)
N28 0.080(3) 0.169(6) 0.080(3) 0.041(4) 0.001(3) 0.033(4)
O29 0.096(3) 0.208(6) 0.101(3) 0.043(4) 0.023(3) 0.067(4)
O30 0.095(4) 0.361(12) 0.125(5) 0.065(5) -0.021(3) 0.084(6)
C31 0.083(4) 0.132(7) 0.099(5) 0.043(5) 0.008(4) 0.005(5)
O32 0.157(5) 0.122(5) 0.152(6) 0.039(4) -0.002(4) 0.018(4)
O33 0.103(3) 0.138(4) 0.079(3) 0.026(3) 0.010(2) -0.013(3)
C34 0.318(17) 0.149(9) 0.096(7) 0.064(10) -0.028(9) -0.043(7)
C35 0.236(14) 0.219(15) 0.158(11) 0.051(12) -0.025(10) -0.081(11)

loop_
_atom_type_symbol
_atom_type_description
_atom_type_scat_dispersion_real
_atom_type_scat_dispersion_imag
_atom_type_scat_source
C C 0.0181 0.0091 'International Tables Vol C Tables 4.2.6.8 and 6.1.1.4'
H H 0.0000 0.0000 'International Tables Vol C Tables 4.2.6.8 and 6.1.1.4'
N N 0.0311 0.0180 'International Tables Vol C Tables 4.2.6.8 and 6.1.1.4'
O O 0.0492 0.0322 'International Tables Vol C Tables 4.2.6.8 and 6.1.1.4'
Si Si 0.2541 0.3302 'International Tables Vol C Tables 4.2.6.8 and 6.1.1.4'

loop_
_geom_angle_atom_site_label_1
_geom_angle_atom_site_label_2
_geom_angle_atom_site_label_3
_geom_angle
C2 O1 C5 105.2(4)
O11 C2 O1 110.1(4)
O11 C2 C3 108.6(4)
O1 C2 C3 104.7(4)
O11 C2 H2 111.1
O1 C2 H2 111.1
C3 C2 H2 111.1
O6 C3 C2 110.1(5)
O6 C3 C4 104.7(4)
C2 C3 C4 105.8(4)
O6 C3 H3 111.9
C2 C3 H3 111.9
C4 C3 H3 111.9
O8 C4 C5 111.6(4)
O8 C4 C3 104.5(4)
C5 C4 C3 102.0(4)
O8 C4 H4 112.7
C5 C4 H4 112.7
C3 C4 H4 112.7
O1 C5 C19 110.4(4)
O1 C5 C4 104.7(4)
C19 C5 C4 115.1(5)
O1 C5 H5 108.8
C19 C5 H5 108.8
C4 C5 H5 108.8
C7 O6 C3 109.9(4)
O6 C7 O8 107.0(4)
O6 C7 C10 110.3(7)
O8 C7 C10 111.3(6)
O6 C7 C9 107.5(6)
O8 C7 C9 108.2(6)
C10 C7 C9 112.3(9)
C7 O8 C4 109.8(4)
C7 C9 H9A 109.5
C7 C9 H9B 109.5
H9A C9 H9B 109.5
C7 C9 H9C 109.5
H9A C9 H9C 109.5
H9B C9 H9C 109.5
C7 C10 H10A 109.5
C7 C10 H10B 109.5
H10A C10 H10B 109.5
C7 C10 H10C 109.5
H10A C10 H10C 109.5
H10B C10 H10C 109.5
C2 O11 Si12 126.9(4)
O11 Si12 C13 109.0(4)
O11 Si12 C15 106.8(3)
C13 Si12 C15 112.3(5)
O11 Si12 C14 108.0(4)
C13 Si12 C14 110.9(6)
C15 Si12 C14 109.8(4)
Si12 C13 H13A 109.5
Si12 C13 H13B 109.5
H13A C13 H13B 109.5
Si12 C13 H13C 109.5
H13A C13 H13C 109.5
H13B C13 H13C 109.5
Si12 C14 H14A 109.5
Si12 C14 H14B 109.5
H14A C14 H14B 109.5
Si12 C14 H14C 109.5
H14A C14 H14C 109.5
H14B C14 H14C 109.5
C17 C15 C16 112.5(9)
C17 C15 C18 108.3(8)
C16 C15 C18 107.3(8)
C17 C15 Si12 109.8(5)
C16 C15 Si12 109.0(6)
C18 C15 Si12 109.9(7)
C15 C16 H16A 109.5
C15 C16 H16B 109.5
H16A C16 H16B 109.5
C15 C16 H16C 109.5
H16A C16 H16C 109.5
H16B C16 H16C 109.5
C15 C17 H17A 109.5
C15 C17 H17B 109.5
H17A C17 H17B 109.5
C15 C17 H17C 109.5
H17A C17 H17C 109.5
H17B C17 H17C 109.5
C15 C18 H18A 109.5
C15 C18 H18B 109.5
H18A C18 H18B 109.5
C15 C18 H18C 109.5
H18A C18 H18C 109.5
H18B C18 H18C 109.5
O20 C19 C5 106.1(4)
O20 C19 C27 110.2(4)
C5 C19 C27 115.9(5)
O20 C19 H19 108.1
C5 C19 H19 108.1
C27 C19 H19 108.1
C19 O20 C21 116.2(4)
O26 C21 O20 107.8(7)
O26 C21 C22 114.0(6)
O20 C21 C22 108.5(5)
O26 C21 H21 108.8
O20 C21 H21 108.8
C22 C21 H21 108.8
C21 C22 C23 112.8(8)
C21 C22 H22A 109.0
C23 C22 H22A 109.0
C21 C22 H22B 109.0
C23 C22 H22B 109.0
H22A C22 H22B 107.8
C24 C23 C22 109.1(7)
C24 C23 H23A 109.9
C22 C23 H23A 109.9
C24 C23 H23B 109.9
C22 C23 H23B 109.9
H23A C23 H23B 108.3
C23 C24 C25 109.5(7)
C23 C24 H24A 109.8
C25 C24 H24A 109.8
C23 C24 H24B 109.8
C25 C24 H24B 109.8
H24A C24 H24B 108.2
O26 C25 C24 110.9(9)
O26 C25 H25A 109.5
C24 C25 H25A 109.5
O26 C25 H25B 109.5
C24 C25 H25B 109.5
H25A C25 H25B 108.1
C21 O26 C25 114.6(6)
C31 C27 N28 108.1(7)
C31 C27 C19 116.6(5)
N28 C27 C19 111.2(5)
C31 C27 H27 106.8
N28 C27 H27 106.8
C19 C27 H27 106.8
O29 N28 O30 122.9(6)
O29 N28 C27 120.9(5)
O30 N28 C27 116.2(6)
O32 C31 O33 124.9(9)
O32 C31 C27 124.9(8)
O33 C31 C27 110.1(8)
C31 O33 C34 115.2(8)
C35 C34 O33 111.0(12)
C35 C34 H34A 109.4
O33 C34 H34A 109.4
C35 C34 H34B 109.4
O33 C34 H34B 109.4
H34A C34 H34B 108.0
C34 C35 H35A 109.5
C34 C35 H35B 109.5
H35A C35 H35B 109.5
C34 C35 H35C 109.5
H35A C35 H35C 109.5
H35B C35 H35C 109.5

loop_
_geom_bond_atom_site_label_1
_geom_bond_atom_site_label_2
_geom_bond_distance
O1 C2 1.415(6)
O1 C5 1.442(6)
C2 O11 1.403(6)
C2 C3 1.504(8)
C2 H2 0.980
C3 O6 1.428(6)
C3 C4 1.542(7)
C3 H3 0.980
C4 O8 1.419(6)
C4 C5 1.523(8)
C4 H4 0.980
C5 C19 1.499(7)
C5 H5 0.980
O6 C7 1.401(7)
C7 O8 1.410(6)
C7 C10 1.438(10)
C7 C9 1.511(11)
C9 H9A 0.960
C9 H9B 0.960
C9 H9C 0.960
C10 H10A 0.960
C10 H10B 0.960
C10 H10C 0.960
O11 Si12 1.655(4)
Si12 C13 1.849(9)
Si12 C15 1.856(7)
Si12 C14 1.871(8)
C13 H13A 0.960
C13 H13B 0.960
C13 H13C 0.960
C14 H14A 0.960
C14 H14B 0.960
C14 H14C 0.960
C15 C17 1.511(10)
C15 C16 1.521(13)
C15 C18 1.545(12)
C16 H16A 0.960
C16 H16B 0.960
C16 H16C 0.960
C17 H17A 0.960
C17 H17B 0.960
C17 H17C 0.960
C18 H18A 0.960
C18 H18B 0.960
C18 H18C 0.960
C19 O20 1.414(7)
C19 C27 1.552(9)
C19 H19 0.980
O20 C21 1.456(8)
C21 O26 1.403(9)
C21 C22 1.488(11)
C21 H21 0.980
C22 C23 1.517(11)
C22 H22A 0.970
C22 H22B 0.970
C23 C24 1.485(14)
C23 H23A 0.970
C23 H23B 0.970
C24 C25 1.539(15)
C24 H24A 0.970
C24 H24B 0.970
C25 O26 1.429(9)
C25 H25A 0.970
C25 H25B 0.970
C27 C31 1.486(12)
C27 N28 1.510(8)
C27 H27 0.980
N28 O29 1.188(7)
N28 O30 1.217(7)
C31 O32 1.184(10)
C31 O33 1.323(9)
O33 C34 1.487(12)
C34 C35 1.327(15)
C34 H34A 0.970
C34 H34B 0.970
C35 H35A 0.960
C35 H35B 0.960
C35 H35C 0.960

loop_
_geom_torsion_atom_site_label_1
_geom_torsion_atom_site_label_2
_geom_torsion_atom_site_label_3
_geom_torsion_atom_site_label_4
_geom_torsion
C5 O1 C2 O11 76.7(5)
C5 O1 C2 C3 -39.8(5)
O11 C2 C3 O6 151.5(4)
O1 C2 C3 O6 -90.9(5)
O11 C2 C3 C4 -95.9(5)
O1 C2 C3 C4 21.7(5)
O6 C3 C4 O8 3.3(6)
C2 C3 C4 O8 -113.0(5)
O6 C3 C4 C5 119.7(4)
C2 C3 C4 C5 3.3(5)
C2 O1 C5 C19 166.9(4)
C2 O1 C5 C4 42.4(5)
O8 C4 C5 O1 84.2(5)
C3 C4 C5 O1 -26.8(5)
O8 C4 C5 C19 -37.1(6)
C3 C4 C5 C19 -148.2(4)
C2 C3 O6 C7 122.7(5)
C4 C3 O6 C7 9.4(6)
C3 O6 C7 O8 -18.8(6)
C3 O6 C7 C10 -140.0(7)
C3 O6 C7 C9 97.3(6)
O6 C7 O8 C4 21.1(7)
C10 C7 O8 C4 141.7(8)
C9 C7 O8 C4 -94.4(7)
C5 C4 O8 C7 -124.3(5)
C3 C4 O8 C7 -14.8(6)
O1 C2 O11 Si12 82.7(5)
C3 C2 O11 Si12 -163.2(4)
C2 O11 Si12 C13 -19.6(6)
C2 O11 Si12 C15 101.9(5)
C2 O11 Si12 C14 -140.2(5)
O11 Si12 C15 C17 -60.2(9)
C13 Si12 C15 C17 59.2(9)
C14 Si12 C15 C17 -177.0(9)
O11 Si12 C15 C16 63.5(6)
C13 Si12 C15 C16 -177.1(7)
C14 Si12 C15 C16 -53.3(8)
O11 Si12 C15 C18 -179.2(6)
C13 Si12 C15 C18 -59.8(7)
C14 Si12 C15 C18 64.0(8)
O1 C5 C19 O20 168.6(4)
C4 C5 C19 O20 -73.1(5)
O1 C5 C19 C27 45.9(6)
C4 C5 C19 C27 164.2(4)
C5 C19 O20 C21 127.8(5)
C27 C19 O20 C21 -105.9(6)
C19 O20 C21 O26 71.9(6)
C19 O20 C21 C22 -164.1(5)
O26 C21 C22 C23 48.8(9)
O20 C21 C22 C23 -71.3(8)
C21 C22 C23 C24 -52.3(11)
C22 C23 C24 C25 56.2(11)
C23 C24 C25 O26 -58.1(11)
O20 C21 O26 C25 69.9(8)
C22 C21 O26 C25 -50.6(10)
C24 C25 O26 C21 54.9(10)
O20 C19 C27 C31 179.8(5)
C5 C19 C27 C31 -59.7(7)
O20 C19 C27 N28 -55.6(6)
C5 C19 C27 N28 64.9(7)
C31 C27 N28 O29 79.4(9)
C19 C27 N28 O29 -49.8(10)
C31 C27 N28 O30 -98.5(9)
C19 C27 N28 O30 132.2(8)
N28 C27 C31 O32 3.7(10)
C19 C27 C31 O32 129.9(8)
N28 C27 C31 O33 179.9(5)
C19 C27 C31 O33 -54.0(7)
O32 C31 O33 C34 -7.5(12)
C27 C31 O33 C34 176.4(8)
C31 O33 C34 C35 -170.2(11)

loop_
_cod_related_entry_id
_cod_related_entry_database
_cod_related_entry_code
1 ChemSpider 24740397
